data_1552767
loop_
_publ_author_name
'Zhu, Ren-Yi'
'Chen, Long'
'Hu, Xiao-Si'
'Zhou, Feng'
'Zhou, Jian'

_publ_section_title
;
 Enantioselective synthesis of <i>P</i>-chiral tertiary phosphine oxides
 with an ethynyl group <i>via</i> Cu(i)-catalyzed azide-alkyne
 cycloaddition.
;
_journal_issue 1
_journal_name_full 'Chemical science'
_journal_page_first 97
_journal_page_last 106
_journal_paper_doi 10.1039/c9sc04938j
_journal_volume 11
_journal_year 2020
_chemical_absolute_configuration ad
_chemical_formula_sum 'C19 H17 N3 O P'
_chemical_formula_weight 334.33
_space_group_IT_number 19
_space_group_name_Hall 'P 2ac 2ab'
_space_group_name_H-M_alt 'P 21 21 21'
_symmetry_cell_setting orthorhombic
_symmetry_space_group_name_H-M 'P 21 21 21'
_atom_sites_solution_hydrogens geom
_atom_sites_solution_primary direct
_atom_sites_solution_secondary difmap
_audit_block_doi 10.5517/ccdc.csd.cc1mm68q
_audit_creation_method SHELXL-97
_audit_update_record
;
2016-10-04 deposited with the CCDC.	2019-11-06 downloaded from the CCDC.
;
_cell_angle_alpha 90.00
_cell_angle_beta 90.00
_cell_angle_gamma 90.00
_cell_formula_units_Z 4
_cell_length_a 9.0625(7)
_cell_length_b 10.9721(8)
_cell_length_c 18.2236(13)
_cell_measurement_reflns_used 5897
_cell_measurement_temperature 296(2)
_cell_measurement_theta_max 22.02
_cell_measurement_theta_min 2.51
_cell_volume 1812.1(2)
_computing_structure_refinement 'SHELXL-97 (Sheldrick, 2008)'
_computing_structure_solution 'SHELXS-97 (Sheldrick, 2008)'
_diffrn_ambient_temperature 296(2)
_diffrn_measured_fraction_theta_full 0.998
_diffrn_measured_fraction_theta_max 0.998
_diffrn_measurement_device_type 'Bruker Smart Apex II CCD'
_diffrn_radiation_monochromator graphite
_diffrn_radiation_source 'fine-focus sealed tube'
_diffrn_radiation_type MoK\a
_diffrn_radiation_wavelength 0.71073
_diffrn_reflns_av_R_equivalents 0.0392
_diffrn_reflns_av_sigmaI/netI 0.0235
_diffrn_reflns_limit_h_max 10
_diffrn_reflns_limit_h_min -10
_diffrn_reflns_limit_k_max 12
_diffrn_reflns_limit_k_min -13
_diffrn_reflns_limit_l_max 21
_diffrn_reflns_limit_l_min -21
_diffrn_reflns_number 21121
_diffrn_reflns_theta_full 25.01
_diffrn_reflns_theta_max 25.01
_diffrn_reflns_theta_min 2.17
_exptl_absorpt_coefficient_mu 0.161
_exptl_absorpt_correction_T_max 0.9517
_exptl_absorpt_correction_T_min 0.9324
_exptl_absorpt_correction_type multi-scan
_exptl_absorpt_process_details sadabs
_exptl_crystal_colour colorless
_exptl_crystal_density_diffrn 1.225
_exptl_crystal_density_method 'not measured'
_exptl_crystal_description block
_exptl_crystal_F_000 700
_exptl_crystal_size_max 0.44
_exptl_crystal_size_mid 0.41
_exptl_crystal_size_min 0.31
_refine_diff_density_max 0.559
_refine_diff_density_min -0.148
_refine_diff_density_rms 0.046
_refine_ls_abs_structure_details 'Flack H D (1983), Acta Cryst. A39, 876-881'
_refine_ls_abs_structure_Flack 0.02(14)
_refine_ls_extinction_method none
_refine_ls_goodness_of_fit_ref 1.045
_refine_ls_hydrogen_treatment constr
_refine_ls_matrix_type full
_refine_ls_number_parameters 217
_refine_ls_number_reflns 3182
_refine_ls_number_restraints 1
_refine_ls_restrained_S_all 1.045
_refine_ls_R_factor_all 0.0596
_refine_ls_R_factor_gt 0.0485
_refine_ls_shift/su_max 0.000
_refine_ls_shift/su_mean 0.000
_refine_ls_structure_factor_coef Fsqd
_refine_ls_weighting_details 'calc w=1/[\s^2^(Fo^2^)+(0.0834P)^2^+0.2975P] where P=(Fo^2^+2Fc^2^)/3'
_refine_ls_weighting_scheme calc
_refine_ls_wR_factor_gt 0.1274
_refine_ls_wR_factor_ref 0.1359
_reflns_number_gt 2677
_reflns_number_total 3182
_reflns_threshold_expression >2sigma(I)
_cod_data_source_file c9sc04938j3.cif
_cod_data_source_block z_CCDC1
_cod_depositor_comments
;
The following automatic conversions were performed:

data item '_symmetry_cell_setting' value 'Orthorhombic' was changed
to 'orthorhombic' in accordance with the
/home/data/users/saulius/crontab/automatic-downloads/rss-feeds/RSC/lib/dictionaries/cif_core.dic
dictionary named 'cif_core.dic' version 2.4.2 last updated on
2011-04-26.

Automatic conversion script
Id: cif_fix_values 6909 2019-04-08 15:41:33Z antanas 

 Adding full bibliography for 1552766--1552772.cif.

 Adding full bibliography for 1552766--1552772.cif.
;
_cod_original_sg_symbol_H-M P2(1)2(1)2(1)
_cod_database_code 1552767

loop_
_symmetry_equiv_pos_as_xyz
'x, y, z'
'-x+1/2, -y, z+1/2'
'x+1/2, -y+1/2, -z'
'-x, y+1/2, -z+1/2'

loop_
_atom_site_label
_atom_site_type_symbol
_atom_site_fract_x
_atom_site_fract_y
_atom_site_fract_z
_atom_site_U_iso_or_equiv
_atom_site_adp_type
_atom_site_occupancy
_atom_site_symmetry_multiplicity
_atom_site_calc_flag
_atom_site_refinement_flags
P1 P 0.72166(8) 0.16395(7) 0.82108(4) 0.0553(2) Uani 1 1 d .
O1 O 0.6395(3) 0.2752(2) 0.80191(14) 0.0815(7) Uani 1 1 d .
N1 N 1.1082(3) 0.1197(2) 0.72992(13) 0.0618(7) Uani 1 1 d .
N2 N 1.1188(4) 0.2335(3) 0.75568(17) 0.0764(8) Uani 1 1 d .
N3 N 0.9928(3) 0.2580(2) 0.78805(15) 0.0660(7) Uani 1 1 d .
C1 C 0.8178(3) 0.0554(3) 0.95388(17) 0.0647(8) Uani 1 1 d .
C2 C 0.8197(5) 0.0564(4) 1.0305(2) 0.0921(12) Uani 1 1 d .
H2A H 0.8755 -0.0015 1.0553 0.111 Uiso 1 1 calc R
C3 C 0.7421(5) 0.1398(4) 1.0696(2) 0.0999(13) Uani 1 1 d .
H3A H 0.7439 0.1368 1.1205 0.120 Uiso 1 1 calc R
C4 C 0.6618(6) 0.2276(4) 1.0354(2) 0.1016(14) Uani 1 1 d .
H4A H 0.6096 0.2848 1.0627 0.122 Uiso 1 1 calc R
C5 C 0.6588(4) 0.2305(3) 0.9601(2) 0.0813(10) Uani 1 1 d .
H5A H 0.6035 0.2901 0.9364 0.098 Uiso 1 1 calc R
C6 C 0.7378(3) 0.1452(3) 0.91849(16) 0.0567(7) Uani 1 1 d .
C7 C 0.9043(5) -0.0402(4) 0.9132(2) 0.0858(11) Uani 1 1 d .
H7A H 0.8923 -0.0284 0.8613 0.129 Uiso 1 1 calc R
H7B H 0.8688 -0.1196 0.9265 0.129 Uiso 1 1 calc R
H7C H 1.0068 -0.0334 0.9257 0.129 Uiso 1 1 calc R
C8 C 0.6438(4) 0.0309(3) 0.78661(18) 0.0673(8) Uani 1 1 d .
C9 C 0.5842(4) -0.0546(4) 0.7610(2) 0.0822(10) Uani 1 1 d .
H9A H 0.5234 -0.1304 0.7324 0.099 Uiso 1 1 d R
C10 C 0.9029(3) 0.1609(3) 0.78164(14) 0.0525(6) Uani 1 1 d .
C11 C 0.9756(4) 0.0732(3) 0.74379(17) 0.0603(8) Uani 1 1 d .
H11A H 0.9404 -0.0032 0.7304 0.072 Uiso 1 1 calc R
C12 C 1.2339(4) 0.0651(4) 0.69057(19) 0.0810(10) Uani 1 1 d .
H12A H 1.2304 -0.0227 0.6963 0.097 Uiso 1 1 calc R
H12B H 1.3251 0.0938 0.7124 0.097 Uiso 1 1 calc R
C13 C 1.2341(4) 0.0958(3) 0.61014(18) 0.0646(8) Uani 1 1 d .
C14 C 1.1522(5) 0.0298(4) 0.5613(2) 0.0917(11) Uani 1 1 d .
H14A H 1.0961 -0.0359 0.5775 0.110 Uiso 1 1 calc R
C15 C 1.1529(6) 0.0608(5) 0.4876(3) 0.1097(14) Uani 1 1 d U
H15A H 1.0969 0.0146 0.4552 0.132 Uiso 1 1 calc R
C16 C 1.2321(5) 0.1561(5) 0.4608(2) 0.0942(12) Uani 1 1 d U
C17 C 1.3142(5) 0.2191(4) 0.5098(3) 0.0941(13) Uani 1 1 d .
H17A H 1.3713 0.2841 0.4935 0.113 Uiso 1 1 calc R
C18 C 1.3158(4) 0.1898(4) 0.5837(2) 0.0782(10) Uani 1 1 d .
H18A H 1.3737 0.2352 0.6158 0.094 Uiso 1 1 calc R
C19 C 1.2323(7) 0.1889(8) 0.3804(3) 0.164(3) Uani 1 1 d .
H19A H 1.2942 0.2587 0.3727 0.246 Uiso 1 1 calc R
H19B H 1.1335 0.2075 0.3651 0.246 Uiso 1 1 calc R
H19C H 1.2692 0.1214 0.3524 0.246 Uiso 1 1 calc R

loop_
_atom_site_aniso_label
_atom_site_aniso_U_11
_atom_site_aniso_U_22
_atom_site_aniso_U_33
_atom_site_aniso_U_23
_atom_site_aniso_U_13
_atom_site_aniso_U_12
P1 0.0597(4) 0.0491(4) 0.0572(4) 0.0013(3) -0.0053(3) 0.0092(3)
O1 0.0903(16) 0.0700(15) 0.0843(15) 0.0157(12) -0.0026(13) 0.0272(13)
N1 0.0731(17) 0.0583(15) 0.0541(14) 0.0063(11) 0.0058(12) 0.0115(13)
N2 0.084(2) 0.0668(18) 0.0787(18) -0.0051(15) 0.0075(17) -0.0124(16)
N3 0.0773(18) 0.0563(16) 0.0644(14) -0.0083(13) 0.0035(14) -0.0071(14)
C1 0.0637(18) 0.0691(19) 0.0613(18) 0.0096(15) -0.0012(15) -0.0027(15)
C2 0.093(3) 0.107(3) 0.077(2) 0.027(2) -0.004(2) -0.002(2)
C3 0.116(3) 0.123(4) 0.061(2) 0.005(2) 0.013(2) 0.001(3)
C4 0.122(4) 0.113(3) 0.070(2) -0.010(2) 0.029(2) 0.011(3)
C5 0.090(2) 0.077(2) 0.077(2) -0.0031(18) 0.0139(19) 0.012(2)
C6 0.0557(15) 0.0561(17) 0.0583(15) 0.0000(13) 0.0043(12) -0.0046(14)
C7 0.092(3) 0.073(2) 0.093(3) 0.024(2) 0.000(2) 0.021(2)
C8 0.0587(18) 0.071(2) 0.0724(19) -0.0021(17) -0.0166(16) -0.0027(17)
C9 0.077(2) 0.083(2) 0.086(2) -0.011(2) -0.006(2) -0.003(2)
C10 0.0691(17) 0.0450(14) 0.0435(13) 0.0032(13) -0.0031(12) 0.0013(15)
C11 0.073(2) 0.0437(15) 0.0639(18) 0.0003(14) 0.0063(16) 0.0000(15)
C12 0.082(2) 0.087(2) 0.074(2) 0.0149(17) 0.0128(19) 0.024(2)
C13 0.0635(18) 0.0613(18) 0.0689(18) -0.0020(15) 0.0130(15) 0.0118(16)
C14 0.085(2) 0.094(3) 0.096(3) -0.007(2) 0.007(2) -0.011(2)
C15 0.088(3) 0.149(4) 0.092(3) -0.035(3) -0.013(2) -0.006(3)
C16 0.077(2) 0.144(3) 0.0619(19) -0.002(2) 0.0126(18) 0.040(2)
C17 0.094(3) 0.101(3) 0.087(3) 0.011(2) 0.035(2) 0.002(2)
C18 0.077(2) 0.081(2) 0.077(2) -0.0108(18) 0.0105(18) -0.0062(19)
C19 0.132(4) 0.286(8) 0.073(3) 0.029(4) 0.019(3) 0.078(5)

loop_
_atom_type_symbol
_atom_type_description
_atom_type_scat_dispersion_real
_atom_type_scat_dispersion_imag
_atom_type_scat_source
C C 0.0033 0.0016 'International Tables Vol C Tables 4.2.6.8 and 6.1.1.4'
H H 0.0000 0.0000 'International Tables Vol C Tables 4.2.6.8 and 6.1.1.4'
N N 0.0061 0.0033 'International Tables Vol C Tables 4.2.6.8 and 6.1.1.4'
O O 0.0106 0.0060 'International Tables Vol C Tables 4.2.6.8 and 6.1.1.4'
P P 0.1023 0.0942 'International Tables Vol C Tables 4.2.6.8 and 6.1.1.4'

loop_
_geom_angle_atom_site_label_1
_geom_angle_atom_site_label_2
_geom_angle_atom_site_label_3
_geom_angle
O1 P1 C8 113.90(15)
O1 P1 C10 112.56(15)
C8 P1 C10 102.20(15)
O1 P1 C6 111.79(14)
C8 P1 C6 107.12(15)
C10 P1 C6 108.68(13)
C11 N1 N2 110.9(3)
C11 N1 C12 129.4(3)
N2 N1 C12 119.7(3)
N3 N2 N1 106.7(3)
N2 N3 C10 109.0(2)
C6 C1 C2 117.8(3)
C6 C1 C7 122.7(3)
C2 C1 C7 119.5(3)
C3 C2 C1 121.6(4)
C3 C2 H2A 119.2
C1 C2 H2A 119.2
C2 C3 C4 121.1(4)
C2 C3 H3A 119.5
C4 C3 H3A 119.5
C3 C4 C5 119.0(4)
C3 C4 H4A 120.5
C5 C4 H4A 120.5
C4 C5 C6 121.0(4)
C4 C5 H5A 119.5
C6 C5 H5A 119.5
C1 C6 C5 119.4(3)
C1 C6 P1 125.9(2)
C5 C6 P1 114.7(2)
C1 C7 H7A 109.5
C1 C7 H7B 109.5
H7A C7 H7B 109.5
C1 C7 H7C 109.5
H7A C7 H7C 109.5
H7B C7 H7C 109.5
C9 C8 P1 175.7(3)
C8 C9 H9A 174.5
N3 C10 C11 108.1(3)
N3 C10 P1 120.3(2)
C11 C10 P1 131.5(2)
N1 C11 C10 105.3(3)
N1 C11 H11A 127.3
C10 C11 H11A 127.3
N1 C12 C13 112.6(3)
N1 C12 H12A 109.1
C13 C12 H12A 109.1
N1 C12 H12B 109.1
C13 C12 H12B 109.1
H12A C12 H12B 107.8
C18 C13 C14 117.9(3)
C18 C13 C12 121.1(3)
C14 C13 C12 121.1(3)
C13 C14 C15 119.9(4)
C13 C14 H14A 120.0
C15 C14 H14A 120.0
C16 C15 C14 122.7(4)
C16 C15 H15A 118.6
C14 C15 H15A 118.6
C17 C16 C15 116.4(4)
C17 C16 C19 121.3(5)
C15 C16 C19 122.3(5)
C16 C17 C18 122.0(4)
C16 C17 H17A 119.0
C18 C17 H17A 119.0
C13 C18 C17 121.1(4)
C13 C18 H18A 119.5
C17 C18 H18A 119.5
C16 C19 H19A 109.5
C16 C19 H19B 109.5
H19A C19 H19B 109.5
C16 C19 H19C 109.5
H19A C19 H19C 109.5
H19B C19 H19C 109.5

loop_
_geom_bond_atom_site_label_1
_geom_bond_atom_site_label_2
_geom_bond_distance
P1 O1 1.472(2)
P1 C8 1.739(4)
P1 C10 1.793(3)
P1 C6 1.793(3)
N1 C11 1.330(4)
N1 N2 1.336(4)
N1 C12 1.473(4)
N2 N3 1.313(4)
N3 C10 1.347(4)
C1 C6 1.383(4)
C1 C2 1.396(5)
C1 C7 1.505(5)
C2 C3 1.356(6)
C2 H2A 0.9300
C3 C4 1.358(6)
C3 H3A 0.9300
C4 C5 1.374(6)
C4 H4A 0.9300
C5 C6 1.401(4)
C5 H5A 0.9300
C7 H7A 0.9600
C7 H7B 0.9600
C7 H7C 0.9600
C8 C9 1.179(5)
C9 H9A 1.1258
C10 C11 1.355(4)
C11 H11A 0.9300
C12 C13 1.504(4)
C12 H12A 0.9700
C12 H12B 0.9700
C13 C18 1.358(5)
C13 C14 1.366(5)
C14 C15 1.385(6)
C14 H14A 0.9300
C15 C16 1.359(7)
C15 H15A 0.9300
C16 C17 1.353(7)
C16 C19 1.507(6)
C17 C18 1.384(6)
C17 H17A 0.9300
C18 H18A 0.9300
C19 H19A 0.9600
C19 H19B 0.9600
C19 H19C 0.9600

loop_
_geom_torsion_atom_site_label_1
_geom_torsion_atom_site_label_2
_geom_torsion_atom_site_label_3
_geom_torsion_atom_site_label_4
_geom_torsion
C11 N1 N2 N3 1.7(3)
C12 N1 N2 N3 -179.8(3)
N1 N2 N3 C10 -0.9(3)
C6 C1 C2 C3 2.1(6)
C7 C1 C2 C3 -179.2(4)
C1 C2 C3 C4 -1.5(7)
C2 C3 C4 C5 0.6(7)
C3 C4 C5 C6 -0.4(7)
C2 C1 C6 C5 -1.9(5)
C7 C1 C6 C5 179.4(3)
C2 C1 C6 P1 178.9(3)
C7 C1 C6 P1 0.2(5)
C4 C5 C6 C1 1.1(5)
C4 C5 C6 P1 -179.6(3)
O1 P1 C6 C1 -174.7(3)
C8 P1 C6 C1 59.8(3)
C10 P1 C6 C1 -49.9(3)
O1 P1 C6 C5 6.0(3)
C8 P1 C6 C5 -119.4(3)
C10 P1 C6 C5 130.9(3)
O1 P1 C8 C9 3(5)
C10 P1 C8 C9 -119(5)
C6 P1 C8 C9 127(5)
N2 N3 C10 C11 -0.2(3)
N2 N3 C10 P1 179.3(2)
O1 P1 C10 N3 49.0(3)
C8 P1 C10 N3 171.6(2)
C6 P1 C10 N3 -75.4(2)
O1 P1 C10 C11 -131.7(3)
C8 P1 C10 C11 -9.1(3)
C6 P1 C10 C11 103.9(3)
N2 N1 C11 C10 -1.8(3)
C12 N1 C11 C10 179.9(3)
N3 C10 C11 N1 1.2(3)
P1 C10 C11 N1 -178.2(2)
C11 N1 C12 C13 92.3(4)
N2 N1 C12 C13 -85.9(4)
N1 C12 C13 C18 96.3(4)
N1 C12 C13 C14 -83.8(4)
C18 C13 C14 C15 -0.9(6)
C12 C13 C14 C15 179.2(4)
C13 C14 C15 C16 -0.3(7)
C14 C15 C16 C17 1.3(7)
C14 C15 C16 C19 179.9(5)
C15 C16 C17 C18 -1.1(6)
C19 C16 C17 C18 -179.7(4)
C14 C13 C18 C17 1.1(5)
C12 C13 C18 C17 -179.0(4)
C16 C17 C18 C13 -0.1(6)
